data_7018731
loop_
_publ_author_name
'Yang, Longguang'
'Guan, Pei'
'He, Pan'
'Chen, Qian'
'Cao, Changsheng'
'Peng, Yu'
'Shi, Zhan'
'Pang, Guangsheng'
'Shi, Yanhui'

_publ_section_title
;
 Synthesis and characterization of novel chiral NHC-palladium complexes
 and their application in copper-free Sonogashira reactions.
;
_journal_issue 16
_journal_name_full 'Dalton transactions (Cambridge, England : 2003)'
_journal_page_first 5020
_journal_page_last 5025
_journal_paper_doi 10.1039/c2dt12391f
_journal_volume 41
_journal_year 2012
_chemical_formula_sum 'C34 H39 Br2 N3 Pd'
_chemical_formula_weight 755.90
_chemical_name_systematic
;
?
;
_space_group_IT_number 2
_symmetry_cell_setting triclinic
_symmetry_space_group_name_Hall '-P 1'
_symmetry_space_group_name_H-M 'P -1'
_atom_sites_solution_hydrogens geom
_atom_sites_solution_primary direct
_atom_sites_solution_secondary difmap
_audit_creation_method SHELXL-97
_cell_angle_alpha 109.010(2)
_cell_angle_beta 90.6700(10)
_cell_angle_gamma 96.2090(10)
_cell_formula_units_Z 2
_cell_length_a 10.6900(10)
_cell_length_b 11.0661(11)
_cell_length_c 14.7279(15)
_cell_measurement_reflns_used 3447
_cell_measurement_temperature 298(2)
_cell_measurement_theta_max 27.954
_cell_measurement_theta_min 2.576
_cell_volume 1635.5(3)
_computing_cell_refinement 'Bruker SMART'
_computing_data_collection 'Bruker SMART'
_computing_data_reduction 'Bruker SMART'
_computing_molecular_graphics 'Bruker SMART'
_computing_publication_material 'Bruker SMART'
_computing_structure_refinement 'SHELXL-97 (Sheldrick, 1997)'
_computing_structure_solution 'SHELXS-97 (Sheldrick, 1990)'
_diffrn_ambient_temperature 298(2)
_diffrn_measured_fraction_theta_full 0.983
_diffrn_measured_fraction_theta_max 0.983
_diffrn_measurement_device_type 'CCD area detector'
_diffrn_measurement_method 'phi and omega scans'
_diffrn_radiation_monochromator graphite
_diffrn_radiation_source 'fine-focus sealed tube'
_diffrn_radiation_type MoK\a
_diffrn_radiation_wavelength 0.71073
_diffrn_reflns_av_R_equivalents 0.0210
_diffrn_reflns_av_sigmaI/netI 0.0488
_diffrn_reflns_limit_h_max 10
_diffrn_reflns_limit_h_min -12
_diffrn_reflns_limit_k_max 12
_diffrn_reflns_limit_k_min -13
_diffrn_reflns_limit_l_max 17
_diffrn_reflns_limit_l_min -17
_diffrn_reflns_number 8476
_diffrn_reflns_theta_full 25.02
_diffrn_reflns_theta_max 25.02
_diffrn_reflns_theta_min 2.58
_exptl_absorpt_coefficient_mu 3.037
_exptl_absorpt_correction_T_max 0.3916
_exptl_absorpt_correction_T_min 0.3419
_exptl_absorpt_correction_type multi-scan
_exptl_absorpt_process_details sadabs
_exptl_crystal_density_diffrn 1.535
_exptl_crystal_density_method 'not measured'
_exptl_crystal_F_000 760
_exptl_crystal_size_max 0.45
_exptl_crystal_size_mid 0.43
_exptl_crystal_size_min 0.38
_refine_diff_density_max 0.642
_refine_diff_density_min -1.310
_refine_diff_density_rms 0.104
_refine_ls_extinction_method none
_refine_ls_goodness_of_fit_ref 1.038
_refine_ls_hydrogen_treatment mixed
_refine_ls_matrix_type full
_refine_ls_number_parameters 361
_refine_ls_number_reflns 5672
_refine_ls_number_restraints 0
_refine_ls_restrained_S_all 1.038
_refine_ls_R_factor_all 0.0686
_refine_ls_R_factor_gt 0.0400
_refine_ls_shift/su_max 0.001
_refine_ls_shift/su_mean 0.000
_refine_ls_structure_factor_coef Fsqd
_refine_ls_weighting_details 'calc w=1/[\s^2^(Fo^2^)+(0.0594P)^2^+0.0000P] where P=(Fo^2^+2Fc^2^)/3'
_refine_ls_weighting_scheme calc
_refine_ls_wR_factor_gt 0.0964
_refine_ls_wR_factor_ref 0.1103
_reflns_number_gt 4102
_reflns_number_total 5672
_reflns_threshold_expression >2sigma(I)
_cod_data_source_file c2dt12391f.txt
_cod_data_source_block 110226g
_cod_depositor_comments
;
The following automatic conversions were performed:

'_symmetry_cell_setting' value 'Triclinic' changed to 'triclinic'
according to /home/saulius/struct/CIF-dictionaries/cif_core.dic
dictionary named 'cif_core.dic' version 2.4.1 from 2010-06-29.

Automatic conversion script
Id: cif_fix_values 1715 2011-07-08 13:25:40Z adriana 
;
_cod_original_sg_symbol_H-M P-1
_cod_database_code 7018731

loop_
_symmetry_equiv_pos_as_xyz
'x, y, z'
'-x, -y, -z'

loop_
_atom_site_label
_atom_site_type_symbol
_atom_site_fract_x
_atom_site_fract_y
_atom_site_fract_z
_atom_site_U_iso_or_equiv
_atom_site_adp_type
_atom_site_occupancy
_atom_site_symmetry_multiplicity
_atom_site_calc_flag
_atom_site_refinement_flags
Pd1 Pd 0.32925(3) 0.16925(3) 0.23492(2) 0.03008(12) Uani 1 1 d .
Br1 Br 0.51566(4) 0.32493(5) 0.25877(4) 0.04283(16) Uani 1 1 d .
Br2 Br 0.14928(5) 0.01711(6) 0.23989(5) 0.0661(2) Uani 1 1 d .
N1 N 0.1947(3) 0.4024(4) 0.2744(2) 0.0314(9) Uani 1 1 d .
N2 N 0.2352(3) 0.3526(4) 0.4026(2) 0.0338(9) Uani 1 1 d .
N3 N 0.4293(3) 0.0167(4) 0.1569(3) 0.0342(9) Uani 1 1 d .
C1 C 0.2427(4) 0.3169(4) 0.3062(3) 0.0292(10) Uani 1 1 d .
C2 C 0.2013(4) 0.4851(4) 0.4421(3) 0.0347(11) Uani 1 1 d .
H2A H 0.1388 0.4900 0.4910 0.042 Uiso 1 1 calc R
C3 C 0.1414(4) 0.5011(5) 0.3525(3) 0.0362(11) Uani 1 1 d .
H3A H 0.0502 0.4846 0.3507 0.043 Uiso 1 1 calc R
H3B H 0.1652 0.5866 0.3493 0.043 Uiso 1 1 calc R
C4 C 0.1748(4) 0.3930(5) 0.1746(3) 0.0411(12) Uani 1 1 d .
C5 C 0.2559(5) 0.4719(6) 0.1372(4) 0.0502(14) Uani 1 1 d .
C6 C 0.2319(6) 0.4609(7) 0.0407(4) 0.078(2) Uani 1 1 d .
H6A H 0.2836 0.5108 0.0129 0.093 Uiso 1 1 calc R
C7 C 0.1334(7) 0.3780(8) -0.0129(5) 0.092(2) Uani 1 1 d .
H7A H 0.1208 0.3713 -0.0770 0.111 Uiso 1 1 calc R
C8 C 0.0542(6) 0.3057(8) 0.0247(4) 0.083(2) Uani 1 1 d .
H8A H -0.0115 0.2499 -0.0138 0.099 Uiso 1 1 calc R
C9 C 0.0698(5) 0.3139(6) 0.1209(4) 0.0554(15) Uani 1 1 d .
C10 C 0.3578(5) 0.5719(6) 0.1967(4) 0.0539(15) Uani 1 1 d .
H10A H 0.3718 0.5558 0.2574 0.065 Uiso 1 1 calc R
C11 C 0.4833(6) 0.5660(7) 0.1451(5) 0.0741(19) Uani 1 1 d .
H11A H 0.5089 0.4815 0.1309 0.111 Uiso 1 1 calc R
H11B H 0.5470 0.6285 0.1860 0.111 Uiso 1 1 calc R
H11C H 0.4719 0.5843 0.0863 0.111 Uiso 1 1 calc R
C12 C 0.3164(7) 0.7073(6) 0.2196(5) 0.088(2) Uani 1 1 d .
H12A H 0.2385 0.7107 0.2517 0.132 Uiso 1 1 calc R
H12B H 0.3049 0.7257 0.1609 0.132 Uiso 1 1 calc R
H12C H 0.3800 0.7698 0.2606 0.132 Uiso 1 1 calc R
C13 C -0.0312(5) 0.2467(6) 0.1640(4) 0.0618(16) Uani 1 1 d .
H13A H 0.0019 0.2459 0.2262 0.074 Uiso 1 1 calc R
C14 C -0.1424(6) 0.3258(8) 0.1818(5) 0.089(2) Uani 1 1 d .
H14A H -0.1142 0.4126 0.2213 0.134 Uiso 1 1 calc R
H14B H -0.2057 0.2887 0.2139 0.134 Uiso 1 1 calc R
H14C H -0.1774 0.3258 0.1215 0.134 Uiso 1 1 calc R
C15 C -0.0742(8) 0.1071(8) 0.1008(6) 0.115(3) Uani 1 1 d .
H15A H -0.0034 0.0586 0.0903 0.173 Uiso 1 1 calc R
H15B H -0.1089 0.1063 0.0402 0.173 Uiso 1 1 calc R
H15C H -0.1372 0.0692 0.1326 0.173 Uiso 1 1 calc R
C16 C 0.2935(4) 0.2916(5) 0.4635(3) 0.0389(12) Uani 1 1 d .
H16A H 0.3739 0.3406 0.4902 0.047 Uiso 1 1 calc R
H16B H 0.3092 0.2057 0.4248 0.047 Uiso 1 1 calc R
C17 C 0.2115(5) 0.2828(4) 0.5449(3) 0.0364(11) Uani 1 1 d .
C18 C 0.2560(5) 0.3405(5) 0.6385(3) 0.0521(14) Uani 1 1 d .
H18A H 0.3350 0.3884 0.6527 0.062 Uiso 1 1 calc R
C19 C 0.1805(6) 0.3261(6) 0.7131(4) 0.0619(16) Uani 1 1 d .
H19A H 0.2099 0.3645 0.7768 0.074 Uiso 1 1 calc R
C20 C 0.0649(5) 0.2565(6) 0.6921(4) 0.0565(15) Uani 1 1 d .
H20A H 0.0154 0.2481 0.7417 0.068 Uiso 1 1 calc R
C21 C 0.0213(5) 0.1992(6) 0.5996(4) 0.0552(15) Uani 1 1 d .
H21A H -0.0575 0.1507 0.5858 0.066 Uiso 1 1 calc R
C22 C 0.0940(5) 0.2128(5) 0.5254(4) 0.0494(14) Uani 1 1 d .
H22A H 0.0632 0.1744 0.4621 0.059 Uiso 1 1 calc R
C23 C 0.3196(5) 0.5806(5) 0.4854(3) 0.0436(12) Uani 1 1 d .
H23A H 0.3559 0.5586 0.5378 0.052 Uiso 1 1 calc R
H23B H 0.3814 0.5717 0.4366 0.052 Uiso 1 1 calc R
C24 C 0.2931(5) 0.7181(5) 0.5222(3) 0.0438(12) Uani 1 1 d .
C25 C 0.3553(6) 0.8095(6) 0.4872(4) 0.0655(16) Uani 1 1 d .
H25A H 0.4122 0.7847 0.4392 0.079 Uiso 1 1 calc R
C26 C 0.3332(7) 0.9375(7) 0.5232(6) 0.082(2) Uani 1 1 d .
H26A H 0.3750 0.9976 0.4988 0.099 Uiso 1 1 calc R
C27 C 0.2505(7) 0.9758(6) 0.5941(5) 0.077(2) Uani 1 1 d .
H27A H 0.2375 1.0620 0.6186 0.092 Uiso 1 1 calc R
C28 C 0.1872(6) 0.8886(6) 0.6292(5) 0.0674(17) Uani 1 1 d .
H28A H 0.1294 0.9144 0.6764 0.081 Uiso 1 1 calc R
C29 C 0.2095(5) 0.7600(5) 0.5937(4) 0.0537(14) Uani 1 1 d .
H29A H 0.1671 0.7009 0.6188 0.064 Uiso 1 1 calc R
C30 C 0.3829(5) -0.0629(5) 0.0708(3) 0.0444(12) Uani 1 1 d .
H30A H 0.3029 -0.0548 0.0497 0.053 Uiso 1 1 calc R
C31 C 0.4484(6) -0.1559(5) 0.0125(4) 0.0550(15) Uani 1 1 d .
H31A H 0.4141 -0.2082 -0.0476 0.066 Uiso 1 1 calc R
C32 C 0.5638(6) -0.1705(5) 0.0438(4) 0.0614(16) Uani 1 1 d .
H32A H 0.6098 -0.2328 0.0052 0.074 Uiso 1 1 calc R
C33 C 0.6118(5) -0.0932(5) 0.1323(4) 0.0594(15) Uani 1 1 d .
H33A H 0.6901 -0.1031 0.1554 0.071 Uiso 1 1 calc R
C34 C 0.5419(5) 0.0010(5) 0.1878(4) 0.0463(13) Uani 1 1 d .
H34A H 0.5748 0.0543 0.2480 0.056 Uiso 1 1 calc R

loop_
_atom_site_aniso_label
_atom_site_aniso_U_11
_atom_site_aniso_U_22
_atom_site_aniso_U_33
_atom_site_aniso_U_23
_atom_site_aniso_U_13
_atom_site_aniso_U_12
Pd1 0.0296(2) 0.0282(2) 0.0287(2) 0.00462(15) 0.00544(14) 0.00156(15)
Br1 0.0334(3) 0.0361(3) 0.0502(3) 0.0043(2) 0.0046(2) -0.0028(2)
Br2 0.0474(4) 0.0438(4) 0.0996(5) 0.0161(3) 0.0252(3) -0.0062(3)
N1 0.036(2) 0.037(2) 0.0230(18) 0.0113(17) 0.0065(15) 0.0069(18)
N2 0.042(2) 0.036(2) 0.026(2) 0.0119(17) 0.0054(16) 0.0094(18)
N3 0.032(2) 0.032(2) 0.035(2) 0.0064(18) 0.0057(17) 0.0014(17)
C1 0.028(2) 0.031(3) 0.027(2) 0.009(2) 0.0024(18) -0.002(2)
C2 0.039(3) 0.040(3) 0.027(2) 0.010(2) 0.007(2) 0.012(2)
C3 0.037(3) 0.038(3) 0.033(2) 0.010(2) 0.007(2) 0.009(2)
C4 0.039(3) 0.058(3) 0.031(3) 0.019(2) 0.009(2) 0.012(3)
C5 0.044(3) 0.079(4) 0.040(3) 0.033(3) 0.011(2) 0.015(3)
C6 0.071(5) 0.119(6) 0.052(4) 0.044(4) 0.015(3) 0.002(4)
C7 0.087(6) 0.150(8) 0.044(4) 0.043(5) -0.003(4) -0.005(5)
C8 0.066(5) 0.131(7) 0.041(4) 0.020(4) -0.010(3) -0.002(4)
C9 0.044(3) 0.081(4) 0.036(3) 0.013(3) -0.001(2) 0.006(3)
C10 0.057(4) 0.067(4) 0.052(3) 0.037(3) 0.013(3) 0.010(3)
C11 0.064(4) 0.094(5) 0.084(5) 0.056(4) 0.020(3) 0.007(4)
C12 0.103(6) 0.072(5) 0.108(6) 0.052(5) 0.038(4) 0.020(4)
C13 0.053(4) 0.073(4) 0.048(3) 0.012(3) -0.012(3) -0.012(3)
C14 0.047(4) 0.141(7) 0.084(5) 0.043(5) 0.005(3) 0.010(4)
C15 0.119(7) 0.104(7) 0.090(6) 0.007(5) -0.046(5) -0.035(5)
C16 0.046(3) 0.041(3) 0.034(3) 0.017(2) 0.003(2) 0.010(2)
C17 0.048(3) 0.035(3) 0.030(3) 0.014(2) 0.006(2) 0.009(2)
C18 0.060(4) 0.052(4) 0.038(3) 0.010(3) 0.008(3) -0.003(3)
C19 0.072(4) 0.075(4) 0.030(3) 0.010(3) 0.011(3) -0.003(4)
C20 0.059(4) 0.069(4) 0.047(3) 0.025(3) 0.022(3) 0.013(3)
C21 0.045(3) 0.065(4) 0.060(4) 0.027(3) 0.007(3) 0.005(3)
C22 0.054(4) 0.060(4) 0.034(3) 0.015(3) -0.001(2) 0.006(3)
C23 0.044(3) 0.044(3) 0.038(3) 0.007(2) 0.000(2) 0.007(2)
C24 0.041(3) 0.038(3) 0.047(3) 0.009(2) -0.009(2) 0.002(2)
C25 0.059(4) 0.056(4) 0.079(4) 0.020(3) 0.009(3) 0.000(3)
C26 0.084(5) 0.054(4) 0.110(6) 0.032(4) -0.001(4) -0.004(4)
C27 0.071(5) 0.049(4) 0.099(6) 0.009(4) -0.020(4) 0.013(4)
C28 0.062(4) 0.056(4) 0.068(4) -0.003(3) -0.009(3) 0.015(3)
C29 0.056(4) 0.050(4) 0.047(3) 0.005(3) 0.001(3) 0.003(3)
C30 0.050(3) 0.041(3) 0.038(3) 0.010(2) 0.003(2) -0.004(2)
C31 0.069(4) 0.042(3) 0.044(3) 0.003(3) 0.020(3) -0.004(3)
C32 0.068(4) 0.038(3) 0.071(4) 0.007(3) 0.032(3) 0.008(3)
C33 0.048(4) 0.047(4) 0.080(4) 0.015(3) 0.009(3) 0.009(3)
C34 0.049(3) 0.032(3) 0.053(3) 0.008(2) -0.001(3) 0.002(2)

loop_
_atom_type_symbol
_atom_type_description
_atom_type_scat_dispersion_real
_atom_type_scat_dispersion_imag
_atom_type_scat_source
C C 0.0033 0.0016 'International Tables Vol C Tables 4.2.6.8 and 6.1.1.4'
H H 0.0000 0.0000 'International Tables Vol C Tables 4.2.6.8 and 6.1.1.4'
N N 0.0061 0.0033 'International Tables Vol C Tables 4.2.6.8 and 6.1.1.4'
Br Br -0.2901 2.4595 'International Tables Vol C Tables 4.2.6.8 and 6.1.1.4'
Pd Pd -0.9988 1.0072 'International Tables Vol C Tables 4.2.6.8 and 6.1.1.4'

loop_
_geom_angle_atom_site_label_1
_geom_angle_atom_site_label_2
_geom_angle_atom_site_label_3
_geom_angle
C1 Pd1 N3 177.22(16)
C1 Pd1 Br1 85.64(13)
N3 Pd1 Br1 91.73(10)
C1 Pd1 Br2 91.93(13)
N3 Pd1 Br2 90.81(10)
Br1 Pd1 Br2 170.15(2)
C1 N1 C4 126.3(4)
C1 N1 C3 111.6(3)
C4 N1 C3 121.3(3)
C1 N2 C16 124.5(4)
C1 N2 C2 111.0(3)
C16 N2 C2 121.3(3)
C34 N3 C30 118.0(4)
C34 N3 Pd1 122.1(3)
C30 N3 Pd1 119.8(3)
N1 C1 N2 109.2(4)
N1 C1 Pd1 128.9(3)
N2 C1 Pd1 121.6(3)
N2 C2 C3 100.9(3)
N2 C2 C23 110.3(3)
C3 C2 C23 114.4(4)
N2 C2 H2A 110.3
C3 C2 H2A 110.3
C23 C2 H2A 110.3
N1 C3 C2 102.0(3)
N1 C3 H3A 111.4
C2 C3 H3A 111.4
N1 C3 H3B 111.4
C2 C3 H3B 111.4
H3A C3 H3B 109.2
C9 C4 C5 122.0(5)
C9 C4 N1 119.2(4)
C5 C4 N1 118.6(4)
C6 C5 C4 116.6(5)
C6 C5 C10 119.6(5)
C4 C5 C10 123.5(4)
C7 C6 C5 120.9(6)
C7 C6 H6A 119.6
C5 C6 H6A 119.6
C8 C7 C6 121.8(6)
C8 C7 H7A 119.1
C6 C7 H7A 119.1
C7 C8 C9 120.7(6)
C7 C8 H8A 119.7
C9 C8 H8A 119.7
C8 C9 C4 117.7(6)
C8 C9 C13 119.0(5)
C4 C9 C13 123.1(5)
C5 C10 C12 110.2(5)
C5 C10 C11 111.7(5)
C12 C10 C11 109.6(5)
C5 C10 H10A 108.4
C12 C10 H10A 108.4
C11 C10 H10A 108.4
C10 C11 H11A 109.5
C10 C11 H11B 109.5
H11A C11 H11B 109.5
C10 C11 H11C 109.5
H11A C11 H11C 109.5
H11B C11 H11C 109.5
C10 C12 H12A 109.5
C10 C12 H12B 109.5
H12A C12 H12B 109.5
C10 C12 H12C 109.5
H12A C12 H12C 109.5
H12B C12 H12C 109.5
C9 C13 C14 107.7(5)
C9 C13 C15 113.4(6)
C14 C13 C15 110.4(6)
C9 C13 H13A 108.4
C14 C13 H13A 108.4
C15 C13 H13A 108.4
C13 C14 H14A 109.5
C13 C14 H14B 109.5
H14A C14 H14B 109.5
C13 C14 H14C 109.5
H14A C14 H14C 109.5
H14B C14 H14C 109.5
C13 C15 H15A 109.5
C13 C15 H15B 109.5
H15A C15 H15B 109.5
C13 C15 H15C 109.5
H15A C15 H15C 109.5
H15B C15 H15C 109.5
N2 C16 C17 112.1(4)
N2 C16 H16A 109.2
C17 C16 H16A 109.2
N2 C16 H16B 109.2
C17 C16 H16B 109.2
H16A C16 H16B 107.9
C18 C17 C22 119.5(4)
C18 C17 C16 120.1(5)
C22 C17 C16 120.3(4)
C17 C18 C19 119.2(5)
C17 C18 H18A 120.4
C19 C18 H18A 120.4
C20 C19 C18 120.2(5)
C20 C19 H19A 119.9
C18 C19 H19A 119.9
C21 C20 C19 120.6(5)
C21 C20 H20A 119.7
C19 C20 H20A 119.7
C20 C21 C22 120.0(5)
C20 C21 H21A 120.0
C22 C21 H21A 120.0
C17 C22 C21 120.5(5)
C17 C22 H22A 119.7
C21 C22 H22A 119.7
C24 C23 C2 113.2(4)
C24 C23 H23A 108.9
C2 C23 H23A 108.9
C24 C23 H23B 108.9
C2 C23 H23B 108.9
H23A C23 H23B 107.7
C29 C24 C25 117.5(5)
C29 C24 C23 121.9(5)
C25 C24 C23 120.6(5)
C26 C25 C24 120.6(6)
C26 C25 H25A 119.7
C24 C25 H25A 119.7
C27 C26 C25 120.5(7)
C27 C26 H26A 119.8
C25 C26 H26A 119.8
C28 C27 C26 120.4(6)
C28 C27 H27A 119.8
C26 C27 H27A 119.8
C27 C28 C29 119.5(6)
C27 C28 H28A 120.3
C29 C28 H28A 120.3
C24 C29 C28 121.6(6)
C24 C29 H29A 119.2
C28 C29 H29A 119.2
N3 C30 C31 122.8(5)
N3 C30 H30A 118.6
C31 C30 H30A 118.6
C32 C31 C30 119.0(5)
C32 C31 H31A 120.5
C30 C31 H31A 120.5
C31 C32 C33 119.4(5)
C31 C32 H32A 120.3
C33 C32 H32A 120.3
C32 C33 C34 119.0(6)
C32 C33 H33A 120.5
C34 C33 H33A 120.5
N3 C34 C33 121.7(5)
N3 C34 H34A 119.1
C33 C34 H34A 119.1

loop_
_geom_bond_atom_site_label_1
_geom_bond_atom_site_label_2
_geom_bond_distance
Pd1 C1 1.965(4)
Pd1 N3 2.114(4)
Pd1 Br1 2.4309(6)
Pd1 Br2 2.4339(7)
N1 C1 1.328(5)
N1 C4 1.451(5)
N1 C3 1.473(5)
N2 C1 1.349(5)
N2 C16 1.457(5)
N2 C2 1.478(5)
N3 C34 1.330(6)
N3 C30 1.339(6)
C2 C3 1.529(6)
C2 C23 1.541(7)
C2 H2A 0.9800
C3 H3A 0.9700
C3 H3B 0.9700
C4 C9 1.403(7)
C4 C5 1.406(7)
C5 C6 1.404(7)
C5 C10 1.506(8)
C6 C7 1.369(9)
C6 H6A 0.9300
C7 C8 1.347(9)
C7 H7A 0.9300
C8 C9 1.396(7)
C8 H8A 0.9300
C9 C13 1.507(8)
C10 C12 1.540(8)
C10 C11 1.546(7)
C10 H10A 0.9800
C11 H11A 0.9600
C11 H11B 0.9600
C11 H11C 0.9600
C12 H12A 0.9600
C12 H12B 0.9600
C12 H12C 0.9600
C13 C14 1.528(8)
C13 C15 1.537(9)
C13 H13A 0.9800
C14 H14A 0.9600
C14 H14B 0.9600
C14 H14C 0.9600
C15 H15A 0.9600
C15 H15B 0.9600
C15 H15C 0.9600
C16 C17 1.515(6)
C16 H16A 0.9700
C16 H16B 0.9700
C17 C18 1.371(7)
C17 C22 1.377(7)
C18 C19 1.410(7)
C18 H18A 0.9300
C19 C20 1.359(8)
C19 H19A 0.9300
C20 C21 1.354(7)
C20 H20A 0.9300
C21 C22 1.386(7)
C21 H21A 0.9300
C22 H22A 0.9300
C23 C24 1.500(6)
C23 H23A 0.9700
C23 H23B 0.9700
C24 C29 1.384(7)
C24 C25 1.391(8)
C25 C26 1.390(8)
C25 H25A 0.9300
C26 C27 1.366(9)
C26 H26A 0.9300
C27 C28 1.360(9)
C27 H27A 0.9300
C28 C29 1.395(7)
C28 H28A 0.9300
C29 H29A 0.9300
C30 C31 1.371(7)
C30 H30A 0.9300
C31 C32 1.357(8)
C31 H31A 0.9300
C32 C33 1.363(8)
C32 H32A 0.9300
C33 C34 1.393(7)
C33 H33A 0.9300
C34 H34A 0.9300

loop_
_geom_torsion_atom_site_label_1
_geom_torsion_atom_site_label_2
_geom_torsion_atom_site_label_3
_geom_torsion_atom_site_label_4
_geom_torsion
C1 Pd1 N3 C34 66(3)
Br1 Pd1 N3 C34 46.8(4)
Br2 Pd1 N3 C34 -123.6(4)
C1 Pd1 N3 C30 -110(3)
Br1 Pd1 N3 C30 -129.0(3)
Br2 Pd1 N3 C30 60.5(3)
C4 N1 C1 N2 -174.1(4)
C3 N1 C1 N2 -4.2(5)
C4 N1 C1 Pd1 12.1(7)
C3 N1 C1 Pd1 -178.0(3)
C16 N2 C1 N1 -171.5(4)
C2 N2 C1 N1 -11.5(5)
C16 N2 C1 Pd1 2.9(6)
C2 N2 C1 Pd1 162.9(3)
N3 Pd1 C1 N1 63(3)
Br1 Pd1 C1 N1 82.0(4)
Br2 Pd1 C1 N1 -107.5(4)
N3 Pd1 C1 N2 -110(3)
Br1 Pd1 C1 N2 -91.2(3)
Br2 Pd1 C1 N2 79.3(3)
C1 N2 C2 C3 21.0(5)
C16 N2 C2 C3 -178.2(4)
C1 N2 C2 C23 -100.3(4)
C16 N2 C2 C23 60.4(5)
C1 N1 C3 C2 16.9(5)
C4 N1 C3 C2 -172.6(4)
N2 C2 C3 N1 -21.3(4)
C23 C2 C3 N1 97.1(4)
C1 N1 C4 C9 78.8(6)
C3 N1 C4 C9 -90.2(6)
C1 N1 C4 C5 -106.4(6)
C3 N1 C4 C5 84.6(5)
C9 C4 C5 C6 -4.4(8)
N1 C4 C5 C6 -179.0(5)
C9 C4 C5 C10 170.7(5)
N1 C4 C5 C10 -3.9(7)
C4 C5 C6 C7 0.6(10)
C10 C5 C6 C7 -174.8(6)
C5 C6 C7 C8 1.4(13)
C6 C7 C8 C9 0.4(13)
C7 C8 C9 C4 -4.1(10)
C7 C8 C9 C13 171.1(7)
C5 C4 C9 C8 6.2(9)
N1 C4 C9 C8 -179.3(5)
C5 C4 C9 C13 -168.8(5)
N1 C4 C9 C13 5.8(8)
C6 C5 C10 C12 71.6(7)
C4 C5 C10 C12 -103.4(6)
C6 C5 C10 C11 -50.5(7)
C4 C5 C10 C11 134.5(5)
C8 C9 C13 C14 -75.0(7)
C4 C9 C13 C14 99.9(6)
C8 C9 C13 C15 47.4(8)
C4 C9 C13 C15 -137.7(6)
C1 N2 C16 C17 -142.6(4)
C2 N2 C16 C17 59.4(6)
N2 C16 C17 C18 -120.8(5)
N2 C16 C17 C22 61.7(6)
C22 C17 C18 C19 0.4(8)
C16 C17 C18 C19 -177.1(5)
C17 C18 C19 C20 -0.3(9)
C18 C19 C20 C21 0.6(9)
C19 C20 C21 C22 -0.9(9)
C18 C17 C22 C21 -0.7(8)
C16 C17 C22 C21 176.8(5)
C20 C21 C22 C17 1.0(8)
N2 C2 C23 C24 177.0(4)
C3 C2 C23 C24 64.0(5)
C2 C23 C24 C29 59.6(6)
C2 C23 C24 C25 -122.3(5)
C29 C24 C25 C26 -0.1(9)
C23 C24 C25 C26 -178.3(5)
C24 C25 C26 C27 0.4(10)
C25 C26 C27 C28 -1.2(10)
C26 C27 C28 C29 1.5(10)
C25 C24 C29 C28 0.5(8)
C23 C24 C29 C28 178.6(5)
C27 C28 C29 C24 -1.2(9)
C34 N3 C30 C31 -2.4(7)
Pd1 N3 C30 C31 173.6(4)
N3 C30 C31 C32 1.6(8)
C30 C31 C32 C33 0.3(8)
C31 C32 C33 C34 -1.3(8)
C30 N3 C34 C33 1.3(7)
Pd1 N3 C34 C33 -174.6(4)
C32 C33 C34 N3 0.5(8)
